data_2220938
loop_
_publ_author_name
'Lamhamdi, Abdellatif'
'Mejdoubi, Elmiloud'
'Fejfarov\'a, Karla'
'Du\<sek, Michal'
'El Bali, Brahim'

_publ_section_title
;
 Poly[ethane-1,2-diammonium tetra-\m-chlorido-cadmate(II)]
;
_journal_coeditor_code WM2213
_journal_issue 2
_journal_name_full 'Acta Crystallographica Section E'
_journal_page_first m215
_journal_page_last m216
_journal_paper_doi 10.1107/S1600536809002025
_journal_volume 65
_journal_year 2009
_chemical_formula_iupac '(C2 H10 N2) [Cd Cl4]'
_chemical_formula_moiety 'C2 H10 N2 2+, Cd Cl4 2-'
_chemical_formula_structural '(C2 H10 N2)(Cd Cl4)'
_chemical_formula_sum 'C2 H10 Cd Cl4 N2'
_chemical_formula_weight 316.3
_chemical_name_systematic
;
Poly[ethane-1,2-diammonium tetra-\m-chlorido-cadmate(II)]
;
_space_group_IT_number 14
_symmetry_cell_setting monoclinic
_symmetry_space_group_name_Hall '-P 2ybc'
_symmetry_space_group_name_H-M 'P 1 21/c 1'
_cell_angle_alpha 90
_cell_angle_beta 92.791(6)
_cell_angle_gamma 90
_cell_formula_units_Z 2
_cell_length_a 8.6205(5)
_cell_length_b 7.3425(8)
_cell_length_c 7.2937(7)
_cell_measurement_reflns_used 5814
_cell_measurement_temperature 298
_cell_measurement_theta_max 26.4980
_cell_measurement_theta_min 2.7676
_cell_volume 461.11(7)
_computing_cell_refinement 'Crysalis RED (Oxford Diffraction, 2008)'
_computing_data_collection 'Crysalis CCD (Oxford Diffraction, 2005)'
_computing_data_reduction 'Crysalis RED (Oxford Diffraction, 2008)'
_computing_molecular_graphics 'DIAMOND (Brandenburg & Putz, 2005)'
_computing_publication_material 'JANA2006 (Pet\<r\'i\<cek <i>et al.</i>, 2007)'
_computing_structure_refinement 'JANA2006 (Pet\<r\'i\<cek <i>et al.</i>, 2007)'
_computing_structure_solution 'SIR2002 (Burla <i>et al.</i>, 2003)'
_diffrn_ambient_temperature 298
_diffrn_detector_area_resol_mean 20.7491
_diffrn_measured_fraction_theta_full 0.99
_diffrn_measured_fraction_theta_max 0.99
_diffrn_measurement_device 'four-cycle diffractometer'
_diffrn_measurement_device_type 'Oxford Diffraction Gemini diffractometer with Atlas CCD detector'
_diffrn_measurement_method 'Rotation method data acquisition using \w'
_diffrn_radiation_monochromator graphite
_diffrn_radiation_source 'X-ray tube'
_diffrn_radiation_type 'Mo K\a'
_diffrn_radiation_wavelength 0.71073
_diffrn_reflns_av_R_equivalents 0.0226
_diffrn_reflns_av_sigmaI/netI 0.0067
_diffrn_reflns_limit_h_max 10
_diffrn_reflns_limit_h_min -10
_diffrn_reflns_limit_k_max 9
_diffrn_reflns_limit_k_min -9
_diffrn_reflns_limit_l_max 9
_diffrn_reflns_limit_l_min -9
_diffrn_reflns_number 6603
_diffrn_reflns_reduction_process
;
Integration of the CCD images was done by program Crysalis RED
(Oxford diffraction, 2008). The same program was used for indexing of the
crystal shape, its refinement and absorption correction.
;
_diffrn_reflns_theta_full 26.51
_diffrn_reflns_theta_max 26.51
_diffrn_reflns_theta_min 3.64
_exptl_absorpt_coefficient_mu 3.453
_exptl_absorpt_correction_T_max 0.841
_exptl_absorpt_correction_T_min 0.605
_exptl_absorpt_correction_type analytical
_exptl_absorpt_process_details
;
[implemented in CrysAlis RED (Oxford Diffraction, 2008), according to
Clark & Reid (1995)]
;
_exptl_crystal_colour colourless
_exptl_crystal_density_diffrn 2.2776(4)
_exptl_crystal_description 'irregular shape'
_exptl_crystal_F_000 304
_exptl_crystal_size_max 0.265
_exptl_crystal_size_mid 0.125
_exptl_crystal_size_min 0.082
_refine_diff_density_max 0.13
_refine_diff_density_min -0.13
_refine_ls_extinction_coef 162E1(8)
_refine_ls_extinction_method 'B-C type 1 Lorentzian isotropic (Becker & Coppens, 1974)'
_refine_ls_goodness_of_fit_ref 1.08
_refine_ls_hydrogen_treatment constr
_refine_ls_number_constraints 20
_refine_ls_number_parameters 44
_refine_ls_number_reflns 960
_refine_ls_number_restraints 0
_refine_ls_R_factor_all 0.0111
_refine_ls_R_factor_gt 0.0098
_refine_ls_shift/su_max 0.0135
_refine_ls_shift/su_mean 0.0018
_refine_ls_structure_factor_coef Fsqd
_refine_ls_weighting_details w=1/[\s^2^(I)+0.0004I^2^]
_refine_ls_weighting_scheme sigma
_refine_ls_wR_factor_gt 0.0269
_refine_ls_wR_factor_ref 0.0273
_reflns_number_gt 899
_reflns_number_total 960
_reflns_threshold_expression I>3\s(I)
_cod_data_source_file wm2213.cif
_cod_data_source_block I
_cod_original_sg_symbol_H-M 'P 21/c'
_cod_original_formula_sum 'C2 H10 Cd1 Cl4 N2'
_cod_database_code 2220938
_cod_database_fobs_code 2220938

loop_
_symmetry_equiv_pos_site_id
_symmetry_equiv_pos_as_xyz
1 x,y,z
2 -x,y+1/2,-z+1/2
3 -x,-y,-z
4 x,-y+1/2,z+1/2

loop_
_atom_site_type_symbol
_atom_site_label
_atom_site_fract_x
_atom_site_fract_y
_atom_site_fract_z
_atom_site_U_iso_or_equiv
_atom_site_adp_type
_atom_site_calc_flag
_atom_site_refinement_flags
_atom_site_occupancy
_atom_site_disorder_assembly
_atom_site_disorder_group
Cd Cd1 1 0 1 0.01781(5) Uani d . 1 . .
Cl Cl1 1.03989(4) 0.20870(4) 0.71088(4) 0.02864(10) Uani d . 1 . .
Cl Cl2 0.70621(4) 0.05039(5) 0.96946(5) 0.02895(10) Uani d . 1 . .
N N1 0.71742(15) 0.48402(15) 1.0216(2) 0.0310(4) Uani d . 1 . .
C C1 0.56378(15) 0.55139(19) 0.95400(19) 0.0286(4) Uani d . 1 . .
H H3 0.789703 0.53995 0.964335 0.0372 Uiso d . 1 . .
H H4 0.729665 0.504914 1.138852 0.0372 Uiso d . 1 . .
H H5 0.723446 0.367498 1.001561 0.0372 Uiso d . 1 . .
H H1 0.55253 0.534368 0.823527 0.0344 Uiso d . 1 . .
H H2 0.555534 0.678959 0.980677 0.0344 Uiso d . 1 . .

loop_
_atom_site_aniso_label
_atom_site_aniso_U_11
_atom_site_aniso_U_22
_atom_site_aniso_U_33
_atom_site_aniso_U_12
_atom_site_aniso_U_13
_atom_site_aniso_U_23
_atom_site_aniso_type_symbol
Cd1 0.01855(9) 0.01728(9) 0.01754(9) 0.00042(4) 0.00020(5) 0.00048(4) Cd
Cl1 0.03678(18) 0.02466(16) 0.02474(16) 0.00197(13) 0.00416(13) 0.00987(12) Cl
Cl2 0.01873(15) 0.03278(18) 0.03532(19) 0.00157(13) 0.00114(13) -0.00058(15) Cl
N1 0.0225(7) 0.0334(7) 0.0369(7) -0.0008(4) -0.0004(5) 0.0011(5) N
C1 0.0237(7) 0.0291(6) 0.0331(7) 0.0005(6) 0.0017(6) 0.0080(6) C

loop_
_atom_type_symbol
_atom_type_scat_dispersion_real
_atom_type_scat_dispersion_imag
_atom_type_scat_source
C 0.003 0.002 'International Tables Vol C tables 4.2.6.8 and 6.1.1.1'
H 0.000 0.000 'International Tables Vol C tables 4.2.6.8 and 6.1.1.1'
Cd -0.808 1.202 'International Tables Vol C tables 4.2.6.8 and 6.1.1.1'
Cl 0.148 0.159 'International Tables Vol C tables 4.2.6.8 and 6.1.1.1'
N 0.006 0.003 'International Tables Vol C tables 4.2.6.8 and 6.1.1.1'

loop_
_geom_angle_atom_site_label_1
_geom_angle_atom_site_label_2
_geom_angle_atom_site_label_3
_geom_angle_site_symmetry_1
_geom_angle_site_symmetry_2
_geom_angle_site_symmetry_3
_geom_angle
_geom_angle_publ_flag
Cl1 Cd1 Cl1 . . 2_746 91.326(12) ?
Cl1 Cd1 Cl1 . . 3_757 180 ?
Cl1 Cd1 Cl1 . . 4_555 88.674(12) ?
Cl1 Cd1 Cl2 . . . 90.766(12) ?
Cl1 Cd1 Cl2 . . 3_757 89.234(12) ?
Cl1 Cd1 Cl1 2_746 . 3_757 88.674(12) ?
Cl1 Cd1 Cl1 2_746 . 4_555 180 ?
Cl1 Cd1 Cl2 2_746 . . 88.066(11) ?
Cl1 Cd1 Cl2 2_746 . 3_757 91.934(11) ?
Cl1 Cd1 Cl1 3_757 . 4_555 91.326(12) ?
Cl1 Cd1 Cl2 3_757 . . 89.234(12) ?
Cl1 Cd1 Cl2 3_757 . 3_757 90.766(12) ?
Cl1 Cd1 Cl2 4_555 . . 91.934(11) ?
Cl1 Cd1 Cl2 4_555 . 3_757 88.066(11) ?
Cl2 Cd1 Cl2 . . 3_757 180 ?
Cd1 Cl1 Cd1 . . 2_756 156.050(14) ?
C1 N1 H3 . . . 109.471 ?
C1 N1 H4 . . . 109.4712 ?
C1 N1 H5 . . . 109.4713 ?
H3 N1 H4 . . . 109.4717 ?
H3 N1 H5 . . . 109.471 ?
H4 N1 H5 . . . 109.4711 ?
N1 C1 C1 . . 3_667 110.09(11) ?
N1 C1 H1 . . . 109.4717 ?
N1 C1 H2 . . . 109.4714 ?
C1 C1 H1 3_667 . . 109.4709 ?
C1 C1 H2 3_667 . . 109.4709 ?
H1 C1 H2 . . . 108.8487 ?

loop_
_geom_bond_atom_site_label_1
_geom_bond_atom_site_label_2
_geom_bond_site_symmetry_1
_geom_bond_site_symmetry_2
_geom_bond_distance
_geom_bond_publ_flag
Cd1 Cl1 . . 2.6427(5) yes
Cd1 Cl1 . 2_746 2.6471(5) yes
Cd1 Cl1 . 3_757 2.6427(5) ?
Cd1 Cl1 . 4_555 2.6471(5) ?
Cd1 Cl2 . . 2.5585(4) yes
Cd1 Cl2 . 3_757 2.5585(4) ?
N1 C1 . . 1.4760(18) ?
N1 H3 . . 0.87 ?
N1 H4 . . 0.87 ?
N1 H5 . . 0.87 ?
C1 C1 . 3_667 1.5169(19) ?
C1 H1 . . 0.96 ?
C1 H2 . . 0.96 ?

loop_
_geom_hbond_atom_site_label_D
_geom_hbond_atom_site_label_H
_geom_hbond_atom_site_label_A
_geom_hbond_site_symmetry_A
_geom_hbond_distance_DH
_geom_hbond_distance_HA
_geom_hbond_distance_DA
_geom_hbond_angle_DHA
_geom_hbond_publ_flag
N1 H3 Cl1 2_756 0.87 2.35 3.2123(14) 173 y
N1 H4 Cl2 4_555 0.87 2.46 3.2824(15) 157 y
N1 H5 Cl2 . 0.87 2.34 3.2075(12) 172 y
